data_1535170
loop_
_publ_author_name
'McMullan, R.K.'
'Nagle, J.F.'
'Thomas, R.'

_publ_section_title
;
 Structures of the paraelectric and ferroelectric phases of Na D3 (Se O3)2
 by neutron diffraction: A vertex model for the ordered ferroelectric
 state
;
_journal_name_full 'Journal of Chemical Physics'
_journal_page_first 537
_journal_page_last 547
_journal_volume 77
_journal_year 1982
_chemical_formula_sum 'D2.824 H0.176 Na O6 Se2'
_chemical_name_systematic 'Na (D2.824 H.176) (Se O3)2'
_space_group_IT_number 7
_symmetry_space_group_name_Hall 'P -2yac'
_symmetry_space_group_name_H-M 'P 1 n 1'
_cell_angle_alpha 90
_cell_angle_beta 91.23
_cell_angle_gamma 90
_cell_formula_units_Z 4
_cell_length_a 10.314
_cell_length_b 9.663
_cell_length_c 5.768
_cell_volume 574.731
_citation_journal_id_ASTM JCPSA6
_cod_data_source_file McMullan_JCPSA6_1982_323.cif
_cod_data_source_block H0.176D2.824Na1O6Se2
_cod_original_cell_volume 574.7306
_cod_original_sg_symbol_Hall 'P -2yc (x-z,y,z)'
_cod_original_formula_sum 'H0.176 D2.824 Na1 O6 Se2'
_cod_database_code 1535170

loop_
_symmetry_equiv_pos_as_xyz
x,y,z
x+1/2,-y,z+1/2

loop_
_atom_site_label
_atom_site_type_symbol
_atom_site_fract_x
_atom_site_fract_y
_atom_site_fract_z
_atom_site_occupancy
_atom_site_U_iso_or_equiv
H4 H+1 0.024 0.3953 0.4889 0.051 0.0
Se1 Se+4 0.169 0.0675 0.5062 1 0.0
O7 O-2 0.0581 0.4687 0.3845 1 0.0
D6 D+1 0.8334 0.1436 0.1186 0.948 0.0
D5 D+1 0.6849 0.3494 0.4618 0.937 0.0
H5 H+1 0.6849 0.3494 0.4618 0.063 0.0
O12 O-2 0.8601 0.226 0.2261 1 0.0
O6 O-2 0.8654 0.7259 0.2281 1 0.0
O5 O-2 0.7002 0.7644 0.5607 1 0.0
H2 H+1 0.9881 0.8535 0.536 0.067 0.0
O9 O-2 0.1575 0.5184 0.8028 1 0.0
H1 H+1 0.1688 0.105 0.902 0.075 0.0
Se3 Se+4 0.1824 0.5652 0.527 1 0.0
D3 D+1 0.8432 0.6413 0.1187 0.956 0.0
D1 D+1 0.1688 0.105 0.902 0.925 0.0
Se2 Se+4 0.8332 0.6755 0.5113 1 0.0
Na1 Na+1 -0.0019 0.8849 0.0179 1 0.0
D2 D+1 0.9881 0.8535 0.536 0.933 0.0
H6 H+1 0.8334 0.1436 0.1186 0.052 0.0
D4 D+1 0.024 0.3953 0.4889 0.949 0.0
O11 O-2 0.6924 0.2626 0.5578 1 0.0
O4 O-2 0.9533 0.7771 0.6418 1 0.0
O3 O-2 0.1447 0.0209 0.8012 1 0.0
O2 O-2 0.3037 0.9758 0.4576 1 0.0
O8 O-2 0.3159 0.476 0.4599 1 0.0
Se4 Se+4 0.8382 0.1752 0.5134 1 0.0
Na2 Na+1 0.0069 0.3779 0.0003 1 0.0
O10 O-2 0.9468 0.2748 0.6412 1 0.0
H3 H+1 0.8432 0.6413 0.1187 0.044 0.0
O1 O-2 0.0478 0.9742 0.3895 1 0.0
